data_2102943
loop_
_publ_author_name
'Billing, David G.'
'Lemmerer, Andreas'

_publ_section_title
;
 Synthesis, characterization and phase transitions in the
 inorganic--organic layered perovskite-type hybrids
 [(C~<i>n~</i>H~2<i>n~+1</i>NH~3~)~2~PbI~4~], <i>n</i> = 4, 5 and 6
;
_journal_issue 5
_journal_name_full 'Acta Crystallographica Section B'
_journal_page_first 735
_journal_page_last 747
_journal_paper_doi 10.1107/S0108768107031758
_journal_volume 63
_journal_year 2007
_chemical_formula_moiety '2(C6 H16 N), I4 Pb'
_chemical_formula_sum 'C12 H32 I4 N2 Pb'
_chemical_formula_weight 919.19
_chemical_name_systematic
;
    bis(hexylammonium)tetraiodoplumbate(II)
;
_space_group_IT_number 61
_symmetry_cell_setting orthorhombic
_symmetry_space_group_name_Hall '-P 2ac 2ab'
_symmetry_space_group_name_H-M 'P b c a'
_atom_sites_solution_hydrogens geom
_atom_sites_solution_primary direct
_atom_sites_solution_secondary difmap
_audit_conform_dict_name cif_core.dic
_audit_conform_dict_version 2.3
_audit_creation_method 'WinGX routine CIF_UPDATE'
_cell_angle_alpha 90
_cell_angle_beta 90
_cell_angle_gamma 90
_cell_formula_units_Z 4
_cell_length_a 8.9413(2)
_cell_length_b 8.6874(2)
_cell_length_c 32.7027(10)
_cell_measurement_reflns_used 5270
_cell_measurement_temperature 293(2)
_cell_measurement_theta_max 29.94
_cell_measurement_theta_min 2.6
_cell_volume 2540.24(11)
_computing_cell_refinement 'SAINT-Plus (Bruker, 2004)'
_computing_data_collection 'APEX2 (Bruker, 2005)'
_computing_data_reduction 'SAINT-Plus and XPREP (Bruker 2004)'
_computing_molecular_graphics
;
Ortep-3 for Windows (Farrugia, 1997) and DIAMOND (Brandenburg, 1999)
;
_computing_publication_material
;
WinGX publication routines (Farrugia, 1999) and PLATON (Spek, 2003)
;
_computing_structure_refinement 'SHELXL-97 (Sheldrick, 1997b)'
_computing_structure_solution 'SHELXS-97 (Sheldrick, 1997a)'
_diffrn_ambient_temperature 293(2)
_diffrn_measured_fraction_theta_full 0.997
_diffrn_measured_fraction_theta_max 0.997
_diffrn_measurement_device_type 'Bruker APEX II CCD area detector'
_diffrn_measurement_method '\w scans'
_diffrn_radiation_monochromator graphite
_diffrn_radiation_source 'fine-focus sealed tube'
_diffrn_radiation_type MoK\a
_diffrn_radiation_wavelength 0.71073
_diffrn_reflns_av_R_equivalents 0.0447
_diffrn_reflns_limit_h_max 11
_diffrn_reflns_limit_h_min -9
_diffrn_reflns_limit_k_max 11
_diffrn_reflns_limit_k_min -10
_diffrn_reflns_limit_l_max 43
_diffrn_reflns_limit_l_min -42
_diffrn_reflns_number 12552
_diffrn_reflns_theta_full 28
_diffrn_reflns_theta_max 28
_diffrn_reflns_theta_min 2.6
_diffrn_standards_number 0
_exptl_absorpt_coefficient_mu 11.498
_exptl_absorpt_correction_T_max 0.5361
_exptl_absorpt_correction_T_min 0.0582
_exptl_absorpt_correction_type integration
_exptl_absorpt_process_details 'Bruker XPREP (Bruker, 2004)'
_exptl_crystal_colour orange
_exptl_crystal_density_diffrn 2.403
_exptl_crystal_density_meas 0
_exptl_crystal_density_method 'not measured'
_exptl_crystal_description plate
_exptl_crystal_F_000 1648
_exptl_crystal_size_max 0.46
_exptl_crystal_size_mid 0.28
_exptl_crystal_size_min 0.05
_refine_diff_density_max 1.651
_refine_diff_density_min -1.693
_refine_ls_extinction_coef 0.00037(4)
_refine_ls_extinction_expression Fc^*^=kFc[1+0.001xFc^2^\l^3^/sin(2\q)]^-1/4^
_refine_ls_extinction_method SHELXL
_refine_ls_goodness_of_fit_ref 1.335
_refine_ls_hydrogen_treatment constr
_refine_ls_matrix_type full
_refine_ls_number_parameters 89
_refine_ls_number_reflns 3056
_refine_ls_number_restraints 56
_refine_ls_restrained_S_all 1.33
_refine_ls_R_factor_all 0.0958
_refine_ls_R_factor_gt 0.0814
_refine_ls_shift/su_max 0
_refine_ls_shift/su_mean 0
_refine_ls_structure_factor_coef Fsqd
_refine_ls_weighting_details 'calc w=1/[\s^2^(Fo^2^)+(0.0000P)^2^+101.7161P] where P=(Fo^2^+2Fc^2^)/3'
_refine_ls_weighting_scheme calc
_refine_ls_wR_factor_gt 0.1636
_refine_ls_wR_factor_ref 0.1682
_reflns_number_gt 2421
_reflns_number_total 3056
_reflns_threshold_expression >2sigma(I)
_cod_data_source_file bs5044.cif
_cod_data_source_block 3b
_cod_depositor_comments
;
The following automatic conversions were performed:
'_symmetry_cell_setting' value 'Orthorhombic' changed to 'orthorhombic'
according to '/home/saulius/struct/CIF-dictionaries/cif_core.dic'
dictionary named 'cif_core.dic' version 2.4.1 from 2010-06-29.

Automatic conversion script
Id: cif_fix_enum 1527 2010-12-29 10:47:43Z saulius 

The following automatic conversions were performed:

'_symmetry_cell_setting' value 'Orthorhombic' changed to
'orthorhombic' according to
/home/saulius/struct/CIF-dictionaries/cif_core.dic dictionary named
'cif_core.dic' version 2.4.1 from 2010-06-29.

Automatic conversion script
Id: cif_fix_values 1715 2011-07-08 13:25:40Z adriana 
;
_cod_original_sg_symbol_H-M Pbca
_cod_database_code 2102943

loop_
_symmetry_equiv_pos_as_xyz
'x, y, z'
'-x+1/2, -y, z+1/2'
'-x, y+1/2, -z+1/2'
'x+1/2, -y+1/2, -z'
'-x, -y, -z'
'x-1/2, y, -z-1/2'
'x, -y-1/2, z-1/2'
'-x-1/2, y-1/2, z'

loop_
_atom_site_type_symbol
_atom_site_label
_atom_site_fract_x
_atom_site_fract_y
_atom_site_fract_z
_atom_site_U_iso_or_equiv
_atom_site_adp_type
_atom_site_calc_flag
_atom_site_refinement_flags
_atom_site_occupancy
C C1 0.970(4) 0.463(4) 0.9038(6) 0.120(8) Uani d DU 1
H H1D 0.8689 0.4845 0.913 0.144 Uiso calc R 1
H H1E 0.9957 0.358 0.9111 0.144 Uiso calc R 1
C C2 0.985(4) 0.489(4) 0.8585(6) 0.136(8) Uani d DU 1
H H2A 1.0882 0.4693 0.8508 0.163 Uiso calc R 1
H H2B 0.9647 0.5967 0.8528 0.163 Uiso calc R 1
C C3 0.883(4) 0.391(4) 0.8320(6) 0.148(8) Uani d DU 1
H H3A 0.7796 0.4145 0.8379 0.177 Uiso calc R 1
H H3B 0.8999 0.2824 0.8379 0.177 Uiso calc R 1
C C4 0.917(4) 0.423(4) 0.7872(6) 0.164(9) Uani d DU 1
H H4A 0.8935 0.5296 0.7813 0.197 Uiso calc R 1
H H4B 1.0236 0.409 0.7825 0.197 Uiso calc R 1
C C5 0.832(4) 0.321(4) 0.7578(7) 0.177(10) Uani d DU 1
H H5A 0.7256 0.3351 0.762 0.213 Uiso calc R 1
H H5B 0.8561 0.2144 0.7632 0.213 Uiso calc R 1
C C6 0.871(5) 0.360(5) 0.7136(7) 0.202(15) Uani d DU 1
H H6A 0.8147 0.294 0.6956 0.303 Uiso calc R 1
H H6B 0.9758 0.3435 0.7091 0.303 Uiso calc R 1
H H6C 0.8463 0.4652 0.7081 0.303 Uiso calc R 1
N N1 1.078(2) 0.574(2) 0.9216(7) 0.086(5) Uani d U 1
H H1A 1.0749 0.5688 0.9488 0.129 Uiso calc R 1
H H1B 1.055 0.6691 0.9136 0.129 Uiso calc R 1
H H1C 1.1703 0.5512 0.9131 0.129 Uiso calc R 1
I I1 1.03252(17) 0.98288(17) 0.90247(5) 0.0689(4) Uani d . 1
I I2 0.69807(13) 1.19581(14) 0.99628(5) 0.0637(4) Uani d . 1
Pb Pb1 1 1 1 0.0443(3) Uani d S 1

loop_
_atom_site_aniso_label
_atom_site_aniso_U_11
_atom_site_aniso_U_22
_atom_site_aniso_U_33
_atom_site_aniso_U_12
_atom_site_aniso_U_13
_atom_site_aniso_U_23
C1 0.112(16) 0.122(17) 0.127(12) -0.016(13) -0.005(15) -0.027(16)
C2 0.137(17) 0.145(18) 0.126(12) 0.005(15) -0.008(14) -0.028(15)
C3 0.149(18) 0.164(19) 0.130(12) 0.012(17) -0.022(15) -0.035(16)
C4 0.17(2) 0.19(2) 0.129(12) 0.02(2) -0.022(16) -0.032(17)
C5 0.18(2) 0.22(2) 0.132(14) 0.02(2) -0.029(18) -0.041(19)
C6 0.22(3) 0.26(4) 0.126(13) 0.05(3) -0.03(2) -0.03(2)
N1 0.057(10) 0.082(13) 0.120(13) 0.016(9) -0.003(10) -0.003(11)
I1 0.0759(9) 0.0620(8) 0.0687(9) 0.0080(8) -0.0078(7) 0.0020(7)
I2 0.0451(6) 0.0439(6) 0.1019(11) 0.0175(5) -0.0117(7) -0.0073(7)
Pb1 0.0328(4) 0.0322(4) 0.0679(6) 0.0001(3) -0.0003(4) 0.0003(5)

loop_
_atom_type_symbol
_atom_type_description
_atom_type_scat_dispersion_real
_atom_type_scat_dispersion_imag
_atom_type_scat_source
C C 0.0033 0.0016 'International Tables Vol C Tables 4.2.6.8 and 6.1.1.4'
H H 0 0 'International Tables Vol C Tables 4.2.6.8 and 6.1.1.4'
N N 0.0061 0.0033 'International Tables Vol C Tables 4.2.6.8 and 6.1.1.4'
I I -0.4742 1.8119 'International Tables Vol C Tables 4.2.6.8 and 6.1.1.4'
Pb Pb -3.3944 10.1111 'International Tables Vol C Tables 4.2.6.8 and 6.1.1.4'

loop_
_exptl_crystal_face_index_h
_exptl_crystal_face_index_k
_exptl_crystal_face_index_l
_exptl_crystal_face_perp_dist
0 0 1 0.025
0 0 -1 0.025
1 0 0 0.14
-1 0 0 0.14
0 -1 0 0.23
0 1 0 0.23

loop_
_geom_angle_atom_site_label_1
_geom_angle_atom_site_label_2
_geom_angle_atom_site_label_3
_geom_angle_site_symmetry_1
_geom_angle_site_symmetry_3
_geom_angle
N1 C1 C2 . . 103(2)
N1 C1 H1D . . 111.1
C2 C1 H1D . . 111.1
N1 C1 H1E . . 111.1
C2 C1 H1E . . 111.1
H1D C1 H1E . . 109.1
C1 C2 C3 . . 114.9(14)
C1 C2 H2A . . 108.5
C3 C2 H2A . . 108.5
C1 C2 H2B . . 108.5
C3 C2 H2B . . 108.5
H2A C2 H2B . . 107.5
C2 C3 C4 . . 109.0(13)
C2 C3 H3A . . 109.9
C4 C3 H3A . . 109.9
C2 C3 H3B . . 109.9
C4 C3 H3B . . 109.9
H3A C3 H3B . . 108.3
C5 C4 C3 . . 113.8(14)
C5 C4 H4A . . 108.8
C3 C4 H4A . . 108.8
C5 C4 H4B . . 108.8
C3 C4 H4B . . 108.8
H4A C4 H4B . . 107.7
C4 C5 C6 . . 111.2(14)
C4 C5 H5A . . 109.4
C6 C5 H5A . . 109.4
C4 C5 H5B . . 109.4
C6 C5 H5B . . 109.4
H5A C5 H5B . . 108
C5 C6 H6A . . 109.5
C5 C6 H6B . . 109.5
H6A C6 H6B . . 109.5
C5 C6 H6C . . 109.5
H6A C6 H6C . . 109.5
H6B C6 H6C . . 109.5
C1 N1 H1A . . 109.5
C1 N1 H1B . . 109.5
H1A N1 H1B . . 109.5
C1 N1 H1C . . 109.5
H1A N1 H1C . . 109.5
H1B N1 H1C . . 109.5
Pb1 I2 Pb1 4_477 . 155.65(5)
I2 Pb1 I2 8_755 4_577 180
I2 Pb1 I2 8_755 5_777 91.695(9)
I2 Pb1 I2 4_577 5_777 88.305(9)
I2 Pb1 I2 8_755 . 88.305(9)
I2 Pb1 I2 4_577 . 91.695(9)
I2 Pb1 I2 5_777 . 180.0000(10)
I2 Pb1 I1 8_755 5_777 91.50(4)
I2 Pb1 I1 4_577 5_777 88.50(4)
I2 Pb1 I1 5_777 5_777 93.64(4)
I2 Pb1 I1 . 5_777 86.36(4)
I2 Pb1 I1 8_755 . 88.50(4)
I2 Pb1 I1 4_577 . 91.50(4)
I2 Pb1 I1 5_777 . 86.36(4)
I2 Pb1 I1 . . 93.64(4)
I1 Pb1 I1 5_777 . 180.0000(10)

loop_
_geom_bond_atom_site_label_1
_geom_bond_atom_site_label_2
_geom_bond_site_symmetry_2
_geom_bond_distance
C1 N1 . 1.49(3)
C1 C2 . 1.504(10)
C1 H1D . 0.97
C1 H1E . 0.97
C2 C3 . 1.522(10)
C2 H2A . 0.97
C2 H2B . 0.97
C3 C4 . 1.525(10)
C3 H3A . 0.97
C3 H3B . 0.97
C4 C5 . 1.510(10)
C4 H4A . 0.97
C4 H4B . 0.97
C5 C6 . 1.523(10)
C5 H5A . 0.97
C5 H5B . 0.97
C6 H6A . 0.96
C6 H6B . 0.96
C6 H6C . 0.96
N1 H1A . 0.89
N1 H1B . 0.89
N1 H1C . 0.89
I1 Pb1 . 3.2062(15)
I2 Pb1 4_477 3.1835(11)
I2 Pb1 . 3.1932(11)
Pb1 I2 8_755 3.1835(11)
Pb1 I2 4_577 3.1835(11)
Pb1 I2 5_777 3.1932(11)
Pb1 I1 5_777 3.2062(15)

loop_
_geom_hbond_atom_site_label_D
_geom_hbond_atom_site_label_H
_geom_hbond_atom_site_label_A
_geom_hbond_site_symmetry_A
_geom_hbond_distance_DH
_geom_hbond_distance_HA
_geom_hbond_distance_DA
_geom_hbond_angle_DHA
N1 H1A I2 8_755 0.89 3.1 3.63(2) 121
N1 H1B I1 . 0.89 2.76 3.63(2) 166
N1 H1C I1 8_855 0.89 2.74 3.622(18) 169

loop_
_geom_torsion_atom_site_label_1
_geom_torsion_atom_site_label_2
_geom_torsion_atom_site_label_3
_geom_torsion_atom_site_label_4
_geom_torsion_site_symmetry_1
_geom_torsion_site_symmetry_4
_geom_torsion
N1 C1 C2 C3 . . -179(3)
C1 C2 C3 C4 . . -177(3)
C2 C3 C4 C5 . . 175(3)
C3 C4 C5 C6 . . 180(4)
Pb1 I2 Pb1 I2 4_477 8_755 171.92(11)
Pb1 I2 Pb1 I2 4_477 4_577 -8.08(11)
Pb1 I2 Pb1 I1 4_477 5_777 80.32(14)
Pb1 I2 Pb1 I1 4_477 . -99.68(14)
